data_1529491
loop_
_publ_author_name
'Qingfeng Guo'
'Libing Liao'
'Maxim S. Molokeev'
'Lefu Mei'
'Haikun Liu'

_publ_section_title
;
 Color Tunable Emission and Energy Transfer of Ce3+ and Tb3+ co-doped
 Novel La6Sr4(SiO4)6F2 Phosphors with apatite structure
;
_journal_issue 0
_journal_name_full 'Materials Research Bulletin'
_journal_page_first 245
_journal_page_last 251
_journal_paper_doi 10.1016/j.materresbull.2015.07.029
_journal_volume 72
_journal_year 2015
_chemical_formula_moiety 'F2 La7.22 O24 Si6, 2.782(Sr)'
_chemical_formula_sum 'F2 La7.22 O24 Si6 Sr2.78'
_chemical_formula_weight 1836.95
_space_group_IT_number 176
_symmetry_cell_setting hexagonal
_symmetry_space_group_name_Hall '-P 6c'
_symmetry_space_group_name_H-M 'P 63/m'
_cell_angle_alpha 90
_cell_angle_beta 90
_cell_angle_gamma 120
_cell_formula_units_Z 1
_cell_length_a 9.85486(31)
_cell_length_b 9.85486(31)
_cell_length_c 7.30224(25)
_cell_measurement_temperature 300
_cell_volume 614.17(3)
_diffrn_ambient_temperature 300
_diffrn_measurement_device_type
;
D8 ADVANCE Bruker
;
_diffrn_radiation_monochromator none
_diffrn_radiation_probe x-ray
_diffrn_radiation_type
;
 Cu K\a~1~~2~
;
_exptl_absorpt_coefficient_mu 106.098
_exptl_crystal_density_diffrn 4.966136
_pd_char_colour
;
colourless
;
_pd_meas_2theta_range_inc 0.02
_pd_meas_2theta_range_max 100
_pd_meas_2theta_range_min 5
_pd_meas_scan_method step
_pd_proc_ls_pref_orient_corr
;
Anisotropic model of PO. Spherical harmonics 6 ordrer.
 Jarvinen (1993). Application of symmetrized harmonics expansion to correction
of the preferred orientation effect. - J. Appl. Cryst. 26 p525-531.
;
_pd_proc_ls_profile_function PearsonVII
_pd_proc_ls_prof_R_factor 7.856
_pd_proc_ls_prof_wR_expected 7.063
_pd_proc_ls_prof_wR_factor 10.680
_pd_proc_number_of_points 4750
_pd_spec_mount_mode reflection
_refine_ls_goodness_of_fit_all 1.512
_refine_ls_R_I_factor 3.77
_refine_ls_shift/su_max 0.01000
_cod_data_source_file La6Sr4SiO46F2_Ce_Tb.cif
_cod_data_source_block a
_cod_original_cell_volume 614.168(44)
_cod_original_sg_symbol_Hall
;
-P 6c
;
_cod_original_sg_symbol_H-M P63/m
_cod_original_formula_sum
;
F2 La7.22 O24 Si6 Sr2.78
;
_cod_database_code 1529491
_cod_database_fobs_code 1529491

loop_
_symmetry_equiv_pos_as_xyz
'x, y, z'
'-x, -y, -z'
'-x, -y, z+1/2'
'-x+y, -x, -z+1/2'
'-x+y, -x, z'
'-y, x-y, -z+1/2'
'-y, x-y, z'
'y, -x+y, -z'
'y, -x+y, z+1/2'
'x-y, x, -z'
'x-y, x, z+1/2'
'x, y, -z+1/2'

loop_
_atom_site_label
_atom_site_type_symbol
_atom_site_fract_x
_atom_site_fract_y
_atom_site_fract_z
_atom_site_occupancy
_atom_site_B_iso_or_equiv
La1 La 0.23522(21) -0.01436(26) 0.25 0.717(36) 1.03(10)
Sr1 Sr 0.23522(21) -0.01436(26) 0.25 0.283(36) 1.03(10)
La2 La 0.6666667 0.3333333 -0.00194(53) 0.729(39) 0.84(10)
Sr2 Sr 0.6666667 0.3333333 -0.00194(53) 0.271(39) 0.84(10)
Si Si 0.4151(10) 0.3747(10) 0.25 1 2.58(30)
O1 O 0.6091(27) 0.4639(22) 0.25 1 5.18(36)
O2 O 0.3267(25) 0.5067(26) 0.25 1 5.18(36)
O3 O 0.3387(16) 0.2660(12) 0.0686(16) 1 5.18(36)
F F 0 0 0.25 1 5.18(36)

loop_
_diffrn_radiation_wavelength
_diffrn_radiation_wavelength_wt
1.5406 1.0000
1.5443 0.5000

loop_
_geom_angle_atom_site_label_1
_geom_angle_atom_site_label_2
_geom_angle_atom_site_label_3
_geom_angle
_geom_angle_site_symmetry_1
_geom_angle_site_symmetry_3
O1 La1 O2 101.54(61) 6_655 4_555
O1 La1 O3 69.7(62) 6_655 1_555
O1 La1 O3 84.45(29) 6_655 8_555
O1 La1 F 145.1(15) 6_655 1_555
O2 La1 O3 149.1(24) 4_555 1_555
O2 La1 O3 74.06(48) 4_555 8_555
O2 La1 F 113.5(59) 4_555 1_555
O3 La1 O3 75.65(43) 1_555 8_555
O3 La1 O3 131.56(93) 1_555 9_555
O3 La1 O3 57.39(68) 1_555 12_555
O3 La1 F 80(24) 1_555 1_555
O3 La1 O3 143.3(14) 8_555 9_555
O3 La1 F 104.54(29) 8_555 1_555
O1 Sr1 O2 101.54(61) 6_655 4_555
O1 Sr1 O3 69.7(62) 6_655 1_555
O1 Sr1 O3 84.45(29) 6_655 8_555
O1 Sr1 F 145.1(15) 6_655 1_555
O2 Sr1 O3 149.1(24) 4_555 1_555
O2 Sr1 O3 74.06(48) 4_555 8_555
O2 Sr1 F 113.5(59) 4_555 1_555
O3 Sr1 O3 75.65(43) 1_555 8_555
O3 Sr1 O3 131.56(93) 1_555 9_555
O3 Sr1 O3 57.39(68) 1_555 12_555
O3 Sr1 F 80(24) 1_555 1_555
O3 Sr1 O3 143.3(14) 8_555 9_555
O3 Sr1 F 104.54(29) 8_555 1_555
O1 La2 O1 70.53(53) 1_555 4_665
O1 La2 O2 99.17(43) 1_555 2_665
O1 La2 O2 130.25(100) 1_555 8_555
O1 La2 O2 153.6(19) 1_555 10_655
O1 La2 O3 58.97(73) 1_555 1_555
O1 La2 O3 66.84(65) 1_555 5_665
O1 La2 O3 121.67(77) 1_555 7_655
O2 La2 O2 68.38(66) 2_665 8_555
O2 La2 O3 86.96(37) 2_665 1_555
O2 La2 O3 72.07(66) 2_665 5_665
O2 La2 O3 138.8(13) 2_665 7_655
O3 La2 O3 117.12(52) 1_555 5_665
O1 Sr2 O1 70.53(53) 1_555 4_665
O1 Sr2 O2 99.17(43) 1_555 2_665
O1 Sr2 O2 130.25(100) 1_555 8_555
O1 Sr2 O2 153.6(19) 1_555 10_655
O1 Sr2 O3 58.97(73) 1_555 1_555
O1 Sr2 O3 66.84(65) 1_555 5_665
O1 Sr2 O3 121.67(77) 1_555 7_655
O2 Sr2 O2 68.38(66) 2_665 8_555
O2 Sr2 O3 86.96(37) 2_665 1_555
O2 Sr2 O3 72.07(66) 2_665 5_665
O2 Sr2 O3 138.8(13) 2_665 7_655
O3 Sr2 O3 117.12(52) 1_555 5_665
O1 Si O2 116.1(11) 1_555 1_555
O1 Si O3 112.3(8) 1_555 1_555
O2 Si O3 103.37(63) 1_555 1_555
O3 Si O3 108.54(77) 1_555 12_555

loop_
_geom_bond_atom_site_label_1
_geom_bond_atom_site_label_2
_geom_bond_distance
_geom_bond_site_symmetry_2
La1 O1 2.569(19) 6_655
La1 O2 2.845(21) 4_555
La1 O3 2.759(11) .
La1 O3 2.451(12) 8_555
La1 F 2.3920(20) .
Sr1 O1 2.569(19) 6_655
Sr1 O2 2.845(21) 4_555
Sr1 O3 2.759(11) .
Sr1 O3 2.451(12) 8_555
Sr1 F 2.3920(20) .
La2 O1 2.468(13) .
La2 O2 2.381(14) 2_665
La2 O3 3.001(10) .
Sr2 O1 2.468(13) .
Sr2 O2 2.381(14) 2_665
Sr2 O3 3.001(10) .
Si O1 1.657(17) .
Si O2 1.893(17) .
Si O3 1.632(12) .
